data_2010191
loop_
_publ_author_name
'Li, M.-X.'
'Xu, Z.'
'You, X.-Z.'
'Chen, C.-G.'

_publ_section_title
;A binuclear copper(II) complex:
 \m-(4,4'-bipyridine)-<i>N</i>:<i>N</i>'-bis{bis[4,4,4-trifluoro-1-(2-thienyl)-1,3-butanedionato-<i>O</i>,<i>O</i>']copper}
;
_journal_issue 11
_journal_name_full 'Acta Crystallographica Section C'
_journal_page_first 1699
_journal_page_last 1701
_journal_paper_doi 10.1107/S0108270194003276
_journal_volume 50
_journal_year 1994
_chemical_formula_moiety '[Cu2 (C8 H4 F3 O2 S)4 (C10 H8 N)2]'
_chemical_formula_sum 'C42 H24 Cu2 F12 N2 O8 S4'
_chemical_formula_weight 1167.99
_space_group_IT_number 2
_space_group_name_Hall '-P 1'
_space_group_name_H-M_alt 'P -1'
_symmetry_cell_setting triclinic
_symmetry_space_group_name_Hall '-P 1'
_symmetry_space_group_name_H-M 'P -1'
_atom_type_scat_source IntTabIV
_cell_angle_alpha 72.45(3)
_cell_angle_beta 85.20(3)
_cell_angle_gamma 86.06(3)
_cell_formula_units_Z 1
_cell_length_a 8.547(2)
_cell_length_b 10.187(4)
_cell_length_c 13.895(6)
_cell_measurement_reflns_used 25
_cell_measurement_temperature 295
_cell_measurement_theta_max 15
_cell_measurement_theta_min 10
_cell_volume 1148.3(7)
_diffrn_measurement_device 'Enraf-Nonius CAD-4'
_diffrn_measurement_method \q-2\q
_diffrn_radiation_type MoK\a
_diffrn_radiation_wavelength 0.70930
_diffrn_reflns_av_R_equivalents 0.018
_diffrn_reflns_limit_h_max 10
_diffrn_reflns_limit_h_min -10
_diffrn_reflns_limit_k_max 12
_diffrn_reflns_limit_k_min -12
_diffrn_reflns_limit_l_max 17
_diffrn_reflns_limit_l_min 0
_diffrn_reflns_number 4695
_diffrn_reflns_theta_max 26
_diffrn_standards_decay_% <0.6
_diffrn_standards_interval_time 60
_diffrn_standards_number 3
_exptl_absorpt_coefficient_mu 1.20
_exptl_absorpt_correction_T_max 0.9979
_exptl_absorpt_correction_T_min 0.7729
_exptl_absorpt_correction_type empirical
_exptl_crystal_colour Green
_exptl_crystal_density_diffrn 1.69
_exptl_crystal_density_meas 1.689
_exptl_crystal_description Prism
_exptl_crystal_size_max 0.40
_exptl_crystal_size_mid 0.30
_exptl_crystal_size_min 0.20
_refine_diff_density_max 0.79
_refine_diff_density_min -0.09
_refine_ls_extinction_method none
_refine_ls_goodness_of_fit_obs 1.52
_refine_ls_hydrogen_treatment noref
_refine_ls_number_parameters 317
_refine_ls_number_reflns 2881
_refine_ls_R_factor_obs 0.056
_refine_ls_shift/esd_max 0.09
_refine_ls_structure_factor_coef F
_refine_ls_weighting_details 'w = 1/\s^2^(F~o~)'
_refine_ls_weighting_scheme calc
_refine_ls_wR_factor_obs 0.063
_reflns_number_observed 2881
_reflns_number_total 4301
_reflns_observed_criterion F~o~>=3\s(F~o~)
_cod_data_source_file hu1025.cif
_cod_data_source_block hu1025_structure_1_of_1
_cod_depositor_comments
;
 Adding the _atom_site_type_symbol data item.

 Antanas Vaitkus,
 2017-01-29

The following automatic conversions were performed:

'_refine_ls_weighting_scheme' value '1/\s^2^(F~o~)' was changed to
'calc'. New tag '_refine_ls_weighting_details' was created. The value
of the new tag was set to 'w = 1/\s^2^(F~o~)'.

Automatic conversion script
Id: cif_fix_values 3143 2015-03-26 13:38:13Z robertas 
;
_cod_original_cell_volume 1148.2(6)
_cod_database_code 2010191

loop_
_space_group_symop_id
_space_group_symop_operation_xyz
1 x,y,z
2 -x,-y,-z

loop_
_atom_site_label
_atom_site_type_symbol
_atom_site_fract_x
_atom_site_fract_y
_atom_site_fract_z
Cu Cu .02390(10) .36942(8) .24668(6)
S1 S -.2598(3) .0578(3) .1491(2)
S2 S -.3143(3) .5698(2) -.0163(2)
F1 F .2828(8) -.0739(6) .4810(6)
F2 F .3169(8) .1132(7) .5017(4)
F3 F .4303(7) .0711(9) .3801(5)
F4 F .4140(6) .6712(6) .1741(6)
F5 F .2722(8) .7408(6) .2754(4)
F6 F .2704(7) .8486(5) .1238(5)
O1 O -.0779(5) .2147(4) .2299(4)
O2 O .1634(6) .2511(5) .3416(4)
O3 O .1527(5) .5195(5) .2438(4)
O4 O -.0888(5) .4817(4) .1321(3)
N1 N -.1772(7) .4058(6) .3540(4)
C1 C -.3300(10) -.0963(8) .1638(7)
C2 C -.2700(10) -.1945(9) .2385(8)
C3 C -.1535(7) -.1616(6) .2975(5)
C4 C -.1444(8) -.0078(7) .2460(5)
C5 C -.0494(8) .0886(6) .2742(5)
C6 C .0662(9) .0385(7) .3426(6)
C7 C .1628(9) .1208(7) .3687(5)
C8 C .2970(10) .0540(9) .4322(7)
C9 C -.3910(10) .7047(9) -.1047(6)
C10 C -.3200(10) .8216(8) -.1173(6)
C11 C -.1936(8) .8094(7) -.0548(5)
C12 C -.1773(7) .6695(6) .0062(5)
C13 C -.0682(7) .6067(6) .0829(5)
C14 C .0494(8) .6845(7) .1016(5)
C15 C .1482(8) .6345(7) .1766(5)
C16 C .2750(10) .7258(8) .1852(7)
C17 C -.3220(9) .3905(8) .3391(6)
C18 C -.4515(8) .4238(8) .3927(6)
C19 C -.4318(8) .4798(7) .4702(5)
C20 C -.2800(10) .4970(10) .4854(6)
C21 C -.1582(9) .4590(10) .4277(6)
HC1 H -.430 -.099 .131
HC2 H -.314 -.269 .268
HC3 H -.029 -.168 .291
HC6 H .062 -.040 .377
HC9 H -.493 .701 -.130
HC10 H -.332 .918 -.188
HC11 H -.139 .891 -.063
HC14 H .069 .757 .056
HC17 H -.332 .361 .271
HC18 H -.557 .416 .375
HC20 H -.250 .500 .563
HC21 H -.064 .478 .439

loop_
_geom_angle_atom_site_label_1
_geom_angle_atom_site_label_2
_geom_angle_atom_site_label_3
_geom_angle
_geom_angle_publ_flag
N1 Cu O1 91.1(2) yes
N1 Cu O3 99.3(2) yes
O1 Cu O2 92.5(2) yes
O3 Cu O4 92.3(2) yes
O1 C5 C6 124.4(5) yes
O2 C7 C6 128.9(6) yes
C17 N1 C21 115.5(5) yes
N1 Cu O2 100.4(2) yes
N1 Cu O4 90.1(2) yes
O2 Cu O3 87.0(2) yes
O1 Cu O4 86.1(2) yes
C5 C6 C7 123.4(5) yes
O1 C5 C4 115.4(5) yes
O1 Cu O3 169.5(2) no
O2 Cu O4 169.4(2) no
C1 S1 C4 92.1(4) no
C9 S2 C12 91.9(4) no
S1 C1 C2 113.1(6) no
C1 C2 C3 119.6(8) no
C2 C3 C4 100.0(5) no
S1 C4 C3 116.0(5) no
S1 C4 C5 117.5(5) no
C3 C4 C5 126.8(5) no
C4 C5 C6 120.1(6) no
O2 C7 C8 112.6(7) no
C6 C7 C8 118.2(6) no
F1 C8 F2 104.8(7) no
F1 C8 F3 110.4(8) no
F1 C8 C7 114.9(8) no
F2 C8 F3 102.1(7) no
F2 C8 C7 112.1(7) no
F3 C8 C7 111.7(7) no
S2 C9 C10 113.3(5) no
C9 C10 C11 114.7(7) no
C10 C11 C12 108.2(7) no
S2 C12 C11 111.9(5) no
S2 C12 C13 118.8(4) no
C11 C12 C13 129.2(6) no
O4 C13 C12 115.9(6) no
O4 C13 C14 123.8(6) no
C12 C13 C14 120.4(5) no
C13 C14 C15 123.0(6) no
O3 C15 C14 130.0(7) no
O3 C15 C16 112.0(6) no
C14 C15 C16 118.0(6) no
F4 C16 F5 103.7(7) no
F4 C16 F6 107.8(7) no
F4 C16 C15 111.7(7) no
F5 C16 F6 105.7(7) no
F5 C16 C15 112.1(7) no
F6 C16 C15 115.4(7) no
N1 C17 C18 125.6(6) no
C17 C18 C19 119.1(6) no
C18 C19 C20 115.3(6) no
C19 C20 C21 121.1(6) no
N1 C21 C20 123.4(6) no

loop_
_geom_bond_atom_site_label_1
_geom_bond_atom_site_label_2
_geom_bond_distance
_geom_bond_publ_flag
Cu O1 1.933(4) yes
Cu O3 1.933(4) yes
Cu N1 2.266(5) yes
C5 C6 1.391(8) yes
O2 C7 1.266(7) yes
N1 C17 1.299(7) yes
C18 C19 1.389(8) yes
C20 C21 1.368(9) yes
Cu O2 1.929(4) yes
Cu O4 1.944(4) yes
O1 C5 1.262(6) yes
C6 C7 1.359(8) yes
C4 C5 1.474(7) yes
C17 C18 1.362(9) yes
C19 C20 1.359(8) yes
N1 C21 1.320(8) yes
S1 C1 1.669(7) no
S1 C4 1.680(6) no
S2 C9 1.680(7) no
S2 C12 1.707(5) no
F1 C8 1.284(9) no
F2 C8 1.310(9) no
F3 C8 1.290(10) no
F4 C16 1.292(9) no
F5 C16 1.306(9) no
F6 C16 1.284(8) no
O3 C15 1.260(7) no
O4 C13 1.267(6) no
C1 C2 1.300(10) no
C2 C3 1.460(10) no
C3 C4 1.518(8) no
C7 C8 1.504(9) no
C9 C10 1.330(10) no
C10 C11 1.416(9) no
C11 C12 1.426(8) no
C12 C13 1.445(7) no
C13 C14 1.408(7) no
C14 C15 1.352(8) no
C15 C16 1.511(8) no
C1 HC1 1.001(7) no
C2 HC2 0.839(8) no
C3 HC3 1.057(5) no
C6 HC6 0.802(6) no
C9 HC9 0.972(7) no
C10 HC10 1.163(7) no
C11 HC11 0.953(6) no
C14 HC14 0.836(6) no
C17 HC17 1.079(6) no
C18 HC18 0.966(6) no
C20 HC20 1.134(6) no
C21 HC21 0.880(7) no
